data_2209752
loop_
_publ_author_name
Aziz-ur-Rehman
'Ali, Saqib'
'Helliwell, Madeleine'
'Shahzadi, Saira'

_publ_section_title
;
 (3-Amino-4-chlorobenzoato)trimethyltin(IV)
;
_journal_coeditor_code BI2027
_journal_issue 8
_journal_name_full 'Acta Crystallographica Section E'
_journal_page_first m1778
_journal_page_last m1779
_journal_paper_doi 10.1107/S1600536806025517
_journal_volume 62
_journal_year 2006
_chemical_formula_iupac '[Sn (C H3)3 (C7 H5 Cl N O2)]'
_chemical_formula_moiety 'C10 H14 Cl N O2 Sn'
_chemical_formula_sum 'C10 H14 Cl N O2 Sn'
_chemical_formula_weight 334.36
_chemical_melting_point .403E-305
_chemical_name_systematic
;
(3-Amino-4-chlorobenzoato)trimethyltin(IV)
;
_space_group_IT_number 14
_symmetry_cell_setting monoclinic
_symmetry_space_group_name_Hall '-P 2ybc'
_symmetry_space_group_name_H-M 'P 1 21/c 1'
_atom_sites_solution_hydrogens geom
_atom_sites_solution_primary direct
_atom_sites_solution_secondary difmap
_cell_angle_alpha 90.00
_cell_angle_beta 113.0860(10)
_cell_angle_gamma 90.00
_cell_formula_units_Z 4
_cell_length_a 11.9077(7)
_cell_length_b 9.1237(5)
_cell_length_c 12.6554(7)
_cell_measurement_reflns_used 8154
_cell_measurement_temperature 100(2)
_cell_measurement_theta_max 26.38
_cell_measurement_theta_min 2.84
_cell_volume 1264.80(12)
_computing_cell_refinement 'SAINT (Bruker, 2002)'
_computing_data_collection 'SMART (Bruker, 2001)'
_computing_data_reduction SAINT
_computing_molecular_graphics SHELXTL
_computing_publication_material SHELXTL
_computing_structure_refinement SHELXTL
_computing_structure_solution 'SHELXTL (Bruker, 2001)'
_diffrn_ambient_temperature 100(2)
_diffrn_measured_fraction_theta_full 0.998
_diffrn_measured_fraction_theta_max 0.998
_diffrn_measurement_device_type 'Bruker SMART APEX CCD area-detector'
_diffrn_measurement_method \w
_diffrn_radiation_monochromator graphite
_diffrn_radiation_source 'fine-focus sealed tube'
_diffrn_radiation_type MoK\a
_diffrn_radiation_wavelength 0.71073
_diffrn_reflns_av_R_equivalents 0.0169
_diffrn_reflns_av_sigmaI/netI 0.0142
_diffrn_reflns_limit_h_max 14
_diffrn_reflns_limit_h_min -14
_diffrn_reflns_limit_k_max 11
_diffrn_reflns_limit_k_min -11
_diffrn_reflns_limit_l_max 15
_diffrn_reflns_limit_l_min -15
_diffrn_reflns_number 9722
_diffrn_reflns_theta_full 26.38
_diffrn_reflns_theta_max 26.38
_diffrn_reflns_theta_min 1.86
_diffrn_standards_number 0
_exptl_absorpt_coefficient_mu 2.213
_exptl_absorpt_correction_T_max 0.515
_exptl_absorpt_correction_T_min 0.435
_exptl_absorpt_correction_type multi-scan
_exptl_absorpt_process_details '(SADABS; Sheldrick, 2003)'
_exptl_crystal_colour colourless
_exptl_crystal_density_diffrn 1.756
_exptl_crystal_density_method 'not measured'
_exptl_crystal_description block
_exptl_crystal_F_000 656
_exptl_crystal_size_max 0.40
_exptl_crystal_size_mid 0.30
_exptl_crystal_size_min 0.30
_refine_diff_density_max 0.348
_refine_diff_density_min -0.256
_refine_ls_extinction_method none
_refine_ls_goodness_of_fit_ref 1.107
_refine_ls_hydrogen_treatment mixed
_refine_ls_matrix_type full
_refine_ls_number_parameters 147
_refine_ls_number_reflns 2586
_refine_ls_number_restraints 0
_refine_ls_restrained_S_all 1.107
_refine_ls_R_factor_all 0.0156
_refine_ls_R_factor_gt 0.0150
_refine_ls_shift/su_max 0.005
_refine_ls_shift/su_mean 0.000
_refine_ls_structure_factor_coef Fsqd
_refine_ls_weighting_details 'calc w = 1/[\s^2^(Fo^2^)+(0.0146P)^2^+0.9615P] where P=(Fo^2^+2Fc^2^)/3'
_refine_ls_weighting_scheme calc
_refine_ls_wR_factor_gt 0.0376
_refine_ls_wR_factor_ref 0.0379
_reflns_number_gt 2528
_reflns_number_total 2586
_reflns_threshold_expression I>2\s(I)
_cod_data_source_file bi2027.cif
_cod_data_source_block I
_cod_original_sg_symbol_H-M 'P 21/c'
_cod_database_code 2209752
_cod_database_fobs_code 2209752

loop_
_symmetry_equiv_pos_as_xyz
'x, y, z'
'-x, y+1/2, -z+1/2'
'-x, -y, -z'
'x, -y-1/2, z-1/2'

loop_
_atom_site_type_symbol
_atom_site_label
_atom_site_fract_x
_atom_site_fract_y
_atom_site_fract_z
_atom_site_U_iso_or_equiv
_atom_site_adp_type
_atom_site_calc_flag
_atom_site_refinement_flags
_atom_site_occupancy
Sn Sn1 0.758545(10) 0.680159(12) 0.129024(9) 0.01696(5) Uani d . 1
Cl Cl1 0.63628(4) 1.43820(4) 0.49036(3) 0.02033(9) Uani d . 1
O O1 0.70022(11) 0.85101(13) 0.20397(10) 0.0173(2) Uani d . 1
O O2 0.89305(11) 0.87859(15) 0.32613(11) 0.0269(3) Uani d . 1
N N1 0.87650(15) 1.28807(19) 0.59015(14) 0.0252(3) Uani d . 1
C C1 0.78575(15) 0.91776(18) 0.28834(14) 0.0164(3) Uani d . 1
C C2 0.74554(14) 1.04716(18) 0.33707(14) 0.0150(3) Uani d . 1
C C3 0.82684(14) 1.10631(18) 0.43995(14) 0.0156(3) Uani d . 1
H H3 0.9053 1.0633 0.4770 0.019 Uiso calc R 1
C C4 0.79528(15) 1.22799(19) 0.48994(14) 0.0163(3) Uani d . 1
C C5 0.67799(15) 1.28591(18) 0.43147(14) 0.0155(3) Uani d . 1
C C6 0.59600(15) 1.22758(19) 0.32933(14) 0.0169(3) Uani d . 1
H H6 0.5173 1.2698 0.2924 0.020 Uiso calc R 1
C C7 0.62928(15) 1.10714(18) 0.28108(14) 0.0161(3) Uani d . 1
H H7 0.5738 1.0662 0.2111 0.019 Uiso calc R 1
C C8 0.7946(2) 0.5117(2) 0.25317(19) 0.0388(5) Uani d . 1
H H8A 0.8668 0.5374 0.3216 0.058 Uiso calc R 1
H H8B 0.8095 0.4194 0.2211 0.058 Uiso calc R 1
H H8C 0.7242 0.5001 0.2742 0.058 Uiso calc R 1
C C9 0.90513(18) 0.7631(2) 0.09166(17) 0.0291(4) Uani d . 1
H H9A 0.9051 0.8704 0.0949 0.044 Uiso calc R 1
H H9B 0.8956 0.7315 0.0146 0.044 Uiso calc R 1
H H9C 0.9825 0.7257 0.1482 0.044 Uiso calc R 1
C C10 0.59313(17) 0.6591(2) -0.01744(17) 0.0269(4) Uani d . 1
H H10A 0.5240 0.6761 0.0046 0.040 Uiso calc R 1
H H10B 0.5875 0.5601 -0.0492 0.040 Uiso calc R 1
H H10C 0.5914 0.7312 -0.0754 0.040 Uiso calc R 1
H H1N 0.855(2) 1.355(3) 0.6190(18) 0.021(5) Uiso d . 1
H H2N 0.943(2) 1.248(3) 0.6245(18) 0.025(6) Uiso d . 1

loop_
_atom_site_aniso_label
_atom_site_aniso_U_11
_atom_site_aniso_U_22
_atom_site_aniso_U_33
_atom_site_aniso_U_12
_atom_site_aniso_U_13
_atom_site_aniso_U_23
Sn1 0.01860(7) 0.01495(7) 0.01740(7) 0.00233(4) 0.00713(5) -0.00167(4)
Cl1 0.01977(19) 0.01832(19) 0.0220(2) 0.00442(15) 0.00727(16) -0.00461(15)
O1 0.0180(6) 0.0170(6) 0.0170(6) -0.0001(5) 0.0069(5) -0.0036(5)
O2 0.0193(6) 0.0336(7) 0.0231(7) 0.0098(5) 0.0031(5) -0.0086(6)
N1 0.0176(8) 0.0267(8) 0.0245(8) 0.0061(7) 0.0007(7) -0.0108(7)
C1 0.0188(8) 0.0173(8) 0.0138(7) 0.0020(6) 0.0071(6) 0.0016(6)
C2 0.0168(8) 0.0147(8) 0.0153(7) 0.0000(6) 0.0084(6) 0.0010(6)
C3 0.0122(7) 0.0169(8) 0.0176(8) 0.0012(6) 0.0058(6) 0.0000(6)
C4 0.0161(8) 0.0168(8) 0.0165(8) -0.0003(6) 0.0070(6) 0.0004(6)
C5 0.0183(8) 0.0132(7) 0.0175(8) 0.0013(6) 0.0098(7) -0.0005(6)
C6 0.0145(7) 0.0184(8) 0.0174(8) 0.0031(6) 0.0058(6) 0.0026(6)
C7 0.0155(8) 0.0181(8) 0.0137(7) -0.0009(6) 0.0048(6) -0.0003(6)
C8 0.0566(14) 0.0229(10) 0.0363(12) 0.0075(10) 0.0177(11) 0.0083(9)
C9 0.0251(9) 0.0346(11) 0.0324(10) -0.0037(8) 0.0163(8) -0.0112(8)
C10 0.0232(9) 0.0283(10) 0.0253(9) 0.0000(7) 0.0054(8) -0.0097(8)

loop_
_atom_type_symbol
_atom_type_description
_atom_type_scat_dispersion_real
_atom_type_scat_dispersion_imag
_atom_type_scat_source
C C 0.0033 0.0016 'International Tables Vol C Tables 4.2.6.8 and 6.1.1.4'
H H 0.0000 0.0000 'International Tables Vol C Tables 4.2.6.8 and 6.1.1.4'
N N 0.0061 0.0033 'International Tables Vol C Tables 4.2.6.8 and 6.1.1.4'
O O 0.0106 0.0060 'International Tables Vol C Tables 4.2.6.8 and 6.1.1.4'
Cl Cl 0.1484 0.1585 'International Tables Vol C Tables 4.2.6.8 and 6.1.1.4'
Sn Sn -0.6537 1.4246 'International Tables Vol C Tables 4.2.6.8 and 6.1.1.4'

loop_
_geom_angle_atom_site_label_1
_geom_angle_atom_site_label_2
_geom_angle_atom_site_label_3
_geom_angle
_geom_angle_publ_flag
O1 Sn1 C8 102.26(7) y
O1 Sn1 C10 96.02(6) y
C8 Sn1 C10 115.55(9) y
O1 Sn1 C9 106.60(6) y
C8 Sn1 C9 118.66(9) y
C10 Sn1 C9 113.69(8) y
C1 O1 Sn1 115.51(10) ?
C4 N1 H1N 119.1(16) ?
C4 N1 H2N 119.6(16) ?
H1N N1 H2N 121(2) ?
O2 C1 O1 122.87(15) ?
O2 C1 C2 121.43(15) ?
O1 C1 C2 115.70(14) ?
C3 C2 C7 120.71(15) ?
C3 C2 C1 118.33(14) ?
C7 C2 C1 120.96(15) ?
C2 C3 C4 121.26(15) ?
C2 C3 H3 119.4 ?
C4 C3 H3 119.4 ?
N1 C4 C3 121.18(15) ?
N1 C4 C5 122.16(16) ?
C3 C4 C5 116.65(15) ?
C6 C5 C4 122.64(15) ?
C6 C5 Cl1 119.47(13) ?
C4 C5 Cl1 117.89(13) ?
C5 C6 C7 119.77(15) ?
C5 C6 H6 120.1 ?
C7 C6 H6 120.1 ?
C6 C7 C2 118.97(15) ?
C6 C7 H7 120.5 ?
C2 C7 H7 120.5 ?
Sn1 C8 H8A 109.5 ?
Sn1 C8 H8B 109.5 ?
H8A C8 H8B 109.5 ?
Sn1 C8 H8C 109.5 ?
H8A C8 H8C 109.5 ?
H8B C8 H8C 109.5 ?
Sn1 C9 H9A 109.5 ?
Sn1 C9 H9B 109.5 ?
H9A C9 H9B 109.5 ?
Sn1 C9 H9C 109.5 ?
H9A C9 H9C 109.5 ?
H9B C9 H9C 109.5 ?
Sn1 C10 H10A 109.5 ?
Sn1 C10 H10B 109.5 ?
H10A C10 H10B 109.5 ?
Sn1 C10 H10C 109.5 ?
H10A C10 H10C 109.5 ?
H10B C10 H10C 109.5 ?

loop_
_geom_bond_atom_site_label_1
_geom_bond_atom_site_label_2
_geom_bond_distance
_geom_bond_publ_flag
Sn1 O1 2.0804(12) y
Sn1 C8 2.118(2) y
Sn1 C9 2.119(2) y
Sn1 C10 2.119(2) y
Cl1 C5 1.7387(16) ?
O1 C1 1.302(2) ?
O2 C1 1.229(2) ?
N1 C4 1.372(2) ?
N1 H1N 0.80(2) ?
N1 H2N 0.83(2) ?
C1 C2 1.495(2) ?
C2 C3 1.391(2) ?
C2 C7 1.396(2) ?
C3 C4 1.400(2) ?
C3 H3 0.950 ?
C4 C5 1.402(2) ?
C5 C6 1.385(2) ?
C6 C7 1.388(2) ?
C6 H6 0.950 ?
C7 H7 0.950 ?
C8 H8A 0.980 ?
C8 H8B 0.980 ?
C8 H8C 0.980 ?
C9 H9A 0.980 ?
C9 H9B 0.980 ?
C9 H9C 0.980 ?
C10 H10A 0.980 ?
C10 H10B 0.980 ?
C10 H10C 0.980 ?

loop_
_geom_hbond_atom_site_label_D
_geom_hbond_atom_site_label_H
_geom_hbond_atom_site_label_A
_geom_hbond_site_symmetry_A
_geom_hbond_distance_DH
_geom_hbond_distance_HA
_geom_hbond_distance_DA
_geom_hbond_angle_DHA
_geom_hbond_publ_flag
N1 H2N O2 3_776 0.83(2) 2.14(2) 2.947(2) 166(2) y

loop_
_geom_torsion_atom_site_label_1
_geom_torsion_atom_site_label_2
_geom_torsion_atom_site_label_3
_geom_torsion_atom_site_label_4
_geom_torsion
C8 Sn1 O1 C1 75.15(13)
C10 Sn1 O1 C1 -167.03(12)
C9 Sn1 O1 C1 -50.09(13)
Sn1 O1 C1 O2 -3.8(2)
Sn1 O1 C1 C2 175.90(10)
O2 C1 C2 C3 -12.0(2)
O1 C1 C2 C3 168.30(14)
O2 C1 C2 C7 168.20(16)
O1 C1 C2 C7 -11.5(2)
C7 C2 C3 C4 -0.5(2)
C1 C2 C3 C4 179.62(15)
C2 C3 C4 N1 -178.61(16)
C2 C3 C4 C5 0.4(2)
N1 C4 C5 C6 178.94(17)
C3 C4 C5 C6 0.0(2)
N1 C4 C5 Cl1 -0.4(2)
C3 C4 C5 Cl1 -179.37(12)
C4 C5 C6 C7 -0.2(3)
Cl1 C5 C6 C7 179.18(13)
C5 C6 C7 C2 0.0(2)
C3 C2 C7 C6 0.4(2)
C1 C2 C7 C6 -179.81(15)

loop_
_cod_related_entry_id
_cod_related_entry_database
_cod_related_entry_code
1 ChemSpider 24735859
